data_1538476
loop_
_publ_author_name
'Plusnin, P.E.'
'Shubin, Yu.V.'
'Yusenko, K.V.'
'Baidina, I.A.'
'Korda, T.M.'
'Korenev, S.V.'

_publ_section_title
;
 A study of chloropentaamminechromium(III) tetrachloroplatinate(II)
;
_journal_name_full 'Zhurnal Neorganicheskoi Khimii'
_journal_page_first 1253
_journal_page_last 1258
_journal_volume 49
_journal_year 2004
_chemical_formula_sum 'Cl5 Cr H15 N5 Pt'
_chemical_name_systematic '(Cr (N H3)5 Cl) (Pt Cl4)'
_space_group_IT_number 62
_symmetry_space_group_name_Hall '-P 2ac 2n'
_symmetry_space_group_name_H-M 'P n m a'
_cell_angle_alpha 90
_cell_angle_beta 90
_cell_angle_gamma 90
_cell_formula_units_Z 4
_cell_length_a 16.5178
_cell_length_b 8.1086
_cell_length_c 9.4401
_cell_volume 1264.371
_citation_journal_id_ASTM ZNOKAQ
_cod_data_source_file Plusnin_ZNOKAQ_2004_595.cif
_cod_data_source_block H15Cl5Cr1N5Pt1
_cod_original_formula_sum 'H15 Cl5 Cr1 N5 Pt1'
_cod_database_code 1538476

loop_
_symmetry_equiv_pos_as_xyz
x,y,z
-x+1/2,-y,z+1/2
x+1/2,-y+1/2,-z+1/2
-x,y+1/2,-z
-x,-y,-z
x-1/2,y,-z-1/2
-x-1/2,y-1/2,z-1/2
x,-y-1/2,z

loop_
_atom_site_label
_atom_site_type_symbol
_atom_site_fract_x
_atom_site_fract_y
_atom_site_fract_z
_atom_site_occupancy
_atom_site_U_iso_or_equiv
_atom_site_attached_hydrogens
Pt1 Pt+2 0.3465 0.25 0.1494 1 0.0 0
Cl1 Cl-1 0.4765 0.25 0.0663 1 0.0 0
Cl4 Cl-1 0.5105 0.25 0.4892 1 0.0 0
N2 N-3 0.4504 0.0658 0.7594 1 0.0 3
Cl2 Cl-1 0.3481 -0.0324 0.1458 1 0.0 0
N3 N-3 0.3043 0.25 0.781 1 0.0 3
Cl3 Cl-1 0.2165 0.25 0.242 1 0.0 0
Cr1 Cr+3 0.3988 0.25 0.6394 1 0.0 0
N1 N-3 0.3425 0.0693 0.5169 1 0.0 3
